data_7051821
loop_
_publ_author_name
'Zaitsev, Kirill V.'
'Bermeshev, Maxim V.'
'Samsonov, Alexey A.'
'Oprunenko, Juri F.'
'Churakov, Andrei V.'
'Howard, Judith A. L.'
'Karlov, Sergey S.'
'Zaitseva, Galina S.'

_publ_section_title
;
 Titanium complexes based on chiral enantiopure dialkanolamines:
 synthesis, structures and catalytic activity
;
_journal_issue 8
_journal_name_full 'New Journal of Chemistry'
_journal_page_first 1415
_journal_paper_doi 10.1039/b714739b
_journal_volume 32
_journal_year 2008
_chemical_formula_moiety 'C62 H58 N2 O4 Ti, C H2 Cl2'
_chemical_formula_sum 'C63 H60 Cl2 N2 O4 Ti'
_chemical_formula_weight 1027.93
_chemical_name_systematic
;
?
;
_space_group_IT_number 19
_symmetry_cell_setting orthorhombic
_symmetry_space_group_name_Hall 'P 2ac 2ab'
_symmetry_space_group_name_H-M 'P 21 21 21'
_atom_sites_solution_hydrogens geom
_atom_sites_solution_primary direct
_atom_sites_solution_secondary difmap
_audit_creation_method SHELXL-97
_cell_angle_alpha 90.00
_cell_angle_beta 90.00
_cell_angle_gamma 90.00
_cell_formula_units_Z 4
_cell_length_a 11.9885(5)
_cell_length_b 19.3301(9)
_cell_length_c 22.2363(10)
_cell_measurement_reflns_used 5909
_cell_measurement_temperature 120(2)
_cell_measurement_theta_max 29.997
_cell_measurement_theta_min 2.199
_cell_volume 5153.0(4)
_computing_structure_refinement 'SHELXL-97 (Sheldrick, 1997)'
_computing_structure_solution 'SHELXS-97 (Sheldrick, 1990)'
_diffrn_ambient_temperature 120(2)
_diffrn_measured_fraction_theta_full 0.994
_diffrn_measured_fraction_theta_max 0.994
_diffrn_measurement_device_type 'Bruker SMART 1K'
_diffrn_measurement_method \w
_diffrn_radiation_monochromator graphite
_diffrn_radiation_source 'fine-focus sealed tube'
_diffrn_radiation_type MoK\a
_diffrn_radiation_wavelength 0.71073
_diffrn_reflns_av_R_equivalents 0.0682
_diffrn_reflns_av_sigmaI/netI 0.0958
_diffrn_reflns_limit_h_max 14
_diffrn_reflns_limit_h_min -16
_diffrn_reflns_limit_k_max 26
_diffrn_reflns_limit_k_min -17
_diffrn_reflns_limit_l_max 29
_diffrn_reflns_limit_l_min -30
_diffrn_reflns_number 38038
_diffrn_reflns_theta_full 29.50
_diffrn_reflns_theta_max 29.50
_diffrn_reflns_theta_min 1.40
_exptl_absorpt_coefficient_mu 0.322
_exptl_absorpt_correction_T_max 0.9563
_exptl_absorpt_correction_T_min 0.9384
_exptl_absorpt_correction_type multi-scan
_exptl_crystal_colour colourless
_exptl_crystal_density_diffrn 1.325
_exptl_crystal_density_method 'not measured'
_exptl_crystal_description block
_exptl_crystal_F_000 2160
_exptl_crystal_size_max 0.20
_exptl_crystal_size_mid 0.16
_exptl_crystal_size_min 0.14
_refine_diff_density_max 0.273
_refine_diff_density_min -0.464
_refine_diff_density_rms 0.063
_refine_ls_abs_structure_details 'Flack H D (1983), Acta Cryst. A39, 876-881'
_refine_ls_abs_structure_Flack 0.02(2)
_refine_ls_extinction_method none
_refine_ls_goodness_of_fit_ref 1.015
_refine_ls_hydrogen_treatment constr
_refine_ls_matrix_type full
_refine_ls_number_parameters 649
_refine_ls_number_reflns 14137
_refine_ls_number_restraints 0
_refine_ls_restrained_S_all 1.015
_refine_ls_R_factor_all 0.0896
_refine_ls_R_factor_gt 0.0544
_refine_ls_shift/su_max 0.001
_refine_ls_shift/su_mean 0.000
_refine_ls_structure_factor_coef Fsqd
_refine_ls_weighting_details 'calc w=1/[\s^2^(Fo^2^)+(0.0368P)^2^+0.0000P] where P=(Fo^2^+2Fc^2^)/3'
_refine_ls_weighting_scheme calc
_refine_ls_wR_factor_gt 0.0924
_refine_ls_wR_factor_ref 0.1008
_reflns_number_gt 10347
_reflns_number_total 14137
_reflns_threshold_expression I>2\s(I)
_cod_data_source_file b714739b.txt
_cod_data_source_block t
_cod_database_code 7051821

loop_
_symmetry_equiv_pos_as_xyz
'x, y, z'
'-x+1/2, -y, z+1/2'
'-x, y+1/2, -z+1/2'
'x+1/2, -y+1/2, -z'

loop_
_atom_site_label
_atom_site_type_symbol
_atom_site_fract_x
_atom_site_fract_y
_atom_site_fract_z
_atom_site_U_iso_or_equiv
_atom_site_adp_type
_atom_site_occupancy
_atom_site_symmetry_multiplicity
_atom_site_calc_flag
_atom_site_refinement_flags
_atom_site_disorder_assembly
_atom_site_disorder_group
Ti Ti 0.69698(3) 0.25429(2) 0.189743(18) 0.01202(9) Uani 1 1 d . . .
N1 N 0.57958(16) 0.17645(10) 0.24106(9) 0.0137(4) Uani 1 1 d . . .
N2 N 0.81733(16) 0.27212(9) 0.10594(9) 0.0138(4) Uani 1 1 d . . .
O11 O 0.69785(14) 0.28104(8) 0.27230(7) 0.0161(4) Uani 1 1 d . . .
O12 O 0.58023(12) 0.23358(9) 0.13754(7) 0.0152(4) Uani 1 1 d . . .
O21 O 0.70669(14) 0.35011(8) 0.17694(7) 0.0160(4) Uani 1 1 d . . .
O22 O 0.80549(13) 0.18537(8) 0.19300(7) 0.0151(3) Uani 1 1 d . . .
C11 C 0.63199(19) 0.25895(13) 0.32051(10) 0.0153(5) Uani 1 1 d . . .
C12 C 0.60088(19) 0.18283(12) 0.30689(11) 0.0148(5) Uani 1 1 d . . .
H12A H 0.5338 0.1685 0.3305 0.018 Uiso 1 1 calc R . .
C13 C 0.6979(2) 0.13261(12) 0.31738(11) 0.0169(5) Uani 1 1 d . . .
H13A H 0.6940 0.1126 0.3583 0.020 Uiso 1 1 calc R . .
H13B H 0.7703 0.1566 0.3127 0.020 Uiso 1 1 calc R . .
C14 C 0.6848(2) 0.07573(12) 0.26953(11) 0.0159(5) Uani 1 1 d . . .
H14A H 0.7548 0.0698 0.2465 0.019 Uiso 1 1 calc R . .
H14B H 0.6649 0.0310 0.2884 0.019 Uiso 1 1 calc R . .
C15 C 0.59063(19) 0.10108(12) 0.22858(12) 0.0161(5) Uani 1 1 d . . .
H15A H 0.6096 0.0931 0.1858 0.019 Uiso 1 1 calc R . .
H15B H 0.5201 0.0766 0.2379 0.019 Uiso 1 1 calc R . .
C16 C 0.47065(19) 0.20368(13) 0.22198(11) 0.0136(5) Uani 1 1 d . . .
H16A H 0.4568 0.2490 0.2413 0.016 Uiso 1 1 calc R . .
H16B H 0.4107 0.1715 0.2344 0.016 Uiso 1 1 calc R . .
C17 C 0.47032(19) 0.21200(12) 0.15276(11) 0.0133(5) Uani 1 1 d . . .
C21 C 0.77733(19) 0.39129(12) 0.14179(11) 0.0147(5) Uani 1 1 d . . .
C22 C 0.8112(2) 0.34607(12) 0.08628(11) 0.0143(5) Uani 1 1 d . . .
H22A H 0.8854 0.3614 0.0706 0.017 Uiso 1 1 calc R . .
C23 C 0.7251(2) 0.34698(13) 0.03577(12) 0.0193(6) Uani 1 1 d . . .
H23A H 0.7490 0.3787 0.0033 0.023 Uiso 1 1 calc R . .
H23B H 0.6519 0.3628 0.0512 0.023 Uiso 1 1 calc R . .
C24 C 0.7163(2) 0.27298(13) 0.01201(12) 0.0217(6) Uani 1 1 d . . .
H24A H 0.6389 0.2557 0.0158 0.026 Uiso 1 1 calc R . .
H24B H 0.7387 0.2709 -0.0308 0.026 Uiso 1 1 calc R . .
C25 C 0.7948(2) 0.23048(12) 0.05042(11) 0.0178(5) Uani 1 1 d . . .
H25A H 0.7601 0.1857 0.0611 0.021 Uiso 1 1 calc R . .
H25B H 0.8651 0.2213 0.0285 0.021 Uiso 1 1 calc R . .
C26 C 0.92534(18) 0.25330(13) 0.13319(11) 0.0152(5) Uani 1 1 d . . .
H26A H 0.9492 0.2900 0.1615 0.018 Uiso 1 1 calc R . .
H26B H 0.9828 0.2489 0.1014 0.018 Uiso 1 1 calc R . .
C27 C 0.91336(19) 0.18354(13) 0.16730(11) 0.0142(5) Uani 1 1 d . . .
C31 C 0.6976(2) 0.26408(12) 0.37974(10) 0.0166(5) Uani 1 1 d . . .
C32 C 0.7963(2) 0.30156(13) 0.38220(12) 0.0236(6) Uani 1 1 d . . .
H32A H 0.8232 0.3240 0.3471 0.028 Uiso 1 1 calc R . .
C33 C 0.8559(2) 0.30649(15) 0.43551(14) 0.0308(7) Uani 1 1 d . . .
H33A H 0.9230 0.3325 0.4367 0.037 Uiso 1 1 calc R . .
C34 C 0.8184(3) 0.27388(14) 0.48692(13) 0.0290(7) Uani 1 1 d . . .
H34A H 0.8601 0.2769 0.5232 0.035 Uiso 1 1 calc R . .
C35 C 0.7202(2) 0.23698(15) 0.48535(12) 0.0292(7) Uani 1 1 d . . .
H35A H 0.6938 0.2146 0.5206 0.035 Uiso 1 1 calc R . .
C36 C 0.6597(2) 0.23249(14) 0.43218(12) 0.0237(6) Uani 1 1 d . . .
H36A H 0.5915 0.2075 0.4316 0.028 Uiso 1 1 calc R . .
C41 C 0.5298(2) 0.30740(13) 0.32668(11) 0.0182(5) Uani 1 1 d . . .
C42 C 0.5335(2) 0.37225(14) 0.29980(14) 0.0308(7) Uani 1 1 d . . .
H42A H 0.5992 0.3865 0.2795 0.037 Uiso 1 1 calc R . .
C43 C 0.4431(3) 0.41606(16) 0.30225(18) 0.0466(9) Uani 1 1 d . . .
H43A H 0.4471 0.4600 0.2833 0.056 Uiso 1 1 calc R . .
C44 C 0.3469(3) 0.39683(18) 0.33190(15) 0.0403(8) Uani 1 1 d . . .
H44A H 0.2847 0.4272 0.3334 0.048 Uiso 1 1 calc R . .
C45 C 0.3422(3) 0.33292(17) 0.35939(14) 0.0391(8) Uani 1 1 d . . .
H45A H 0.2767 0.3194 0.3804 0.047 Uiso 1 1 calc R . .
C46 C 0.4326(2) 0.28830(15) 0.35649(13) 0.0292(7) Uani 1 1 d . . .
H46A H 0.4280 0.2441 0.3751 0.035 Uiso 1 1 calc R . .
C51 C 0.4411(2) 0.14451(13) 0.11969(11) 0.0162(5) Uani 1 1 d . . .
C52 C 0.3473(2) 0.10601(14) 0.13693(13) 0.0227(6) Uani 1 1 d . . .
H52A H 0.2988 0.1233 0.1671 0.027 Uiso 1 1 calc R . .
C53 C 0.3250(2) 0.04241(14) 0.10995(14) 0.0295(7) Uani 1 1 d . . .
H53A H 0.2623 0.0161 0.1226 0.035 Uiso 1 1 calc R . .
C54 C 0.3929(3) 0.01744(15) 0.06531(14) 0.0323(7) Uani 1 1 d . . .
H54A H 0.3777 -0.0262 0.0474 0.039 Uiso 1 1 calc R . .
C55 C 0.4834(3) 0.05613(16) 0.04658(13) 0.0323(7) Uani 1 1 d . . .
H55A H 0.5298 0.0392 0.0152 0.039 Uiso 1 1 calc R . .
C56 C 0.5074(2) 0.11991(14) 0.07339(12) 0.0224(6) Uani 1 1 d . . .
H56A H 0.5693 0.1464 0.0598 0.027 Uiso 1 1 calc R . .
C61 C 0.38722(19) 0.26852(12) 0.13518(11) 0.0147(5) Uani 1 1 d . . .
C62 C 0.4148(2) 0.31622(14) 0.09061(12) 0.0200(6) Uani 1 1 d . . .
H62A H 0.4854 0.3136 0.0714 0.024 Uiso 1 1 calc R . .
C63 C 0.3401(2) 0.36753(13) 0.07405(12) 0.0219(6) Uani 1 1 d . . .
H63A H 0.3597 0.3997 0.0435 0.026 Uiso 1 1 calc R . .
C64 C 0.2373(2) 0.37200(14) 0.10171(12) 0.0232(6) Uani 1 1 d . . .
H64A H 0.1859 0.4068 0.0897 0.028 Uiso 1 1 calc R . .
C65 C 0.2088(2) 0.32570(13) 0.14717(13) 0.0235(6) Uani 1 1 d . . .
H65A H 0.1389 0.3295 0.1670 0.028 Uiso 1 1 calc R . .
C66 C 0.2830(2) 0.27418(13) 0.16327(12) 0.0193(6) Uani 1 1 d . . .
H66A H 0.2630 0.2421 0.1938 0.023 Uiso 1 1 calc R . .
C71 C 0.7132(2) 0.45635(12) 0.12125(11) 0.0150(5) Uani 1 1 d . . .
C72 C 0.7617(2) 0.50626(13) 0.08442(13) 0.0223(6) Uani 1 1 d . . .
H72A H 0.8374 0.5014 0.0726 0.027 Uiso 1 1 calc R . .
C73 C 0.7011(2) 0.56293(13) 0.06481(12) 0.0241(6) Uani 1 1 d . . .
H73A H 0.7356 0.5964 0.0396 0.029 Uiso 1 1 calc R . .
C74 C 0.5910(2) 0.57121(14) 0.08152(13) 0.0235(6) Uani 1 1 d . . .
H74A H 0.5499 0.6104 0.0684 0.028 Uiso 1 1 calc R . .
C75 C 0.5415(2) 0.52179(15) 0.11759(14) 0.0288(7) Uani 1 1 d . . .
H75A H 0.4654 0.5268 0.1287 0.035 Uiso 1 1 calc R . .
C76 C 0.6017(2) 0.46473(14) 0.13797(13) 0.0218(6) Uani 1 1 d . . .
H76A H 0.5669 0.4315 0.1633 0.026 Uiso 1 1 calc R . .
C81 C 0.8765(2) 0.41590(13) 0.18089(12) 0.0170(5) Uani 1 1 d . . .
C82 C 0.9746(2) 0.44300(13) 0.15711(12) 0.0210(6) Uani 1 1 d . . .
H82A H 0.9839 0.4451 0.1147 0.025 Uiso 1 1 calc R . .
C83 C 1.0595(2) 0.46712(13) 0.19439(13) 0.0224(6) Uani 1 1 d . . .
H83A H 1.1259 0.4855 0.1775 0.027 Uiso 1 1 calc R . .
C84 C 1.0466(2) 0.46422(14) 0.25615(13) 0.0236(6) Uani 1 1 d . . .
H84A H 1.1044 0.4805 0.2817 0.028 Uiso 1 1 calc R . .
C85 C 0.9500(2) 0.43776(13) 0.28064(13) 0.0255(6) Uani 1 1 d . . .
H85A H 0.9417 0.4355 0.3231 0.031 Uiso 1 1 calc R . .
C86 C 0.8645(2) 0.41432(13) 0.24339(12) 0.0210(6) Uani 1 1 d . . .
H86A H 0.7975 0.3971 0.2606 0.025 Uiso 1 1 calc R . .
C91 C 0.9239(2) 0.12076(12) 0.12474(11) 0.0157(5) Uani 1 1 d . . .
C92 C 1.0200(2) 0.11016(13) 0.09053(12) 0.0196(6) Uani 1 1 d . . .
H92A H 1.0799 0.1423 0.0930 0.024 Uiso 1 1 calc R . .
C93 C 1.0290(2) 0.05294(14) 0.05277(12) 0.0239(6) Uani 1 1 d . . .
H93A H 1.0951 0.0459 0.0300 0.029 Uiso 1 1 calc R . .
C94 C 0.9415(2) 0.00607(14) 0.04825(13) 0.0259(6) Uani 1 1 d . . .
H94A H 0.9480 -0.0332 0.0227 0.031 Uiso 1 1 calc R . .
C95 C 0.8456(2) 0.01668(13) 0.08081(12) 0.0223(6) Uani 1 1 d . . .
H95A H 0.7851 -0.0148 0.0771 0.027 Uiso 1 1 calc R . .
C96 C 0.8366(2) 0.07342(13) 0.11936(11) 0.0191(6) Uani 1 1 d . . .
H96A H 0.7703 0.0799 0.1421 0.023 Uiso 1 1 calc R . .
C101 C 0.9981(2) 0.18003(13) 0.21949(12) 0.0163(5) Uani 1 1 d . . .
C102 C 0.9964(2) 0.23187(15) 0.26291(12) 0.0270(7) Uani 1 1 d . . .
H10A H 0.9450 0.2690 0.2590 0.032 Uiso 1 1 calc R . .
C103 C 1.0679(2) 0.23039(16) 0.31149(14) 0.0356(7) Uani 1 1 d . . .
H10B H 1.0660 0.2668 0.3401 0.043 Uiso 1 1 calc R . .
C104 C 1.1428(2) 0.17599(16) 0.31900(13) 0.0290(7) Uani 1 1 d . . .
H10C H 1.1923 0.1751 0.3524 0.035 Uiso 1 1 calc R . .
C105 C 1.1437(2) 0.12353(15) 0.27698(13) 0.0265(6) Uani 1 1 d . . .
H10D H 1.1933 0.0856 0.2818 0.032 Uiso 1 1 calc R . .
C106 C 1.0729(2) 0.12556(13) 0.22775(12) 0.0201(6) Uani 1 1 d . . .
H10E H 1.0755 0.0892 0.1991 0.024 Uiso 1 1 calc R . .
C1 C 0.4219(2) 0.38125(15) 0.57858(14) 0.0296(7) Uani 1 1 d . . .
H1A H 0.4590 0.4009 0.6145 0.036 Uiso 1 1 calc R . .
H1B H 0.3796 0.3398 0.5914 0.036 Uiso 1 1 calc R . .
Cl1 Cl 0.52343(7) 0.35699(4) 0.52558(4) 0.0419(2) Uani 1 1 d . . .
Cl2 Cl 0.32776(6) 0.44350(4) 0.54816(4) 0.03715(19) Uani 1 1 d . . .

loop_
_atom_site_aniso_label
_atom_site_aniso_U_11
_atom_site_aniso_U_22
_atom_site_aniso_U_33
_atom_site_aniso_U_23
_atom_site_aniso_U_13
_atom_site_aniso_U_12
Ti 0.01138(18) 0.0129(2) 0.01176(19) 0.00080(17) 0.00003(17) -0.00016(18)
N1 0.0152(10) 0.0126(10) 0.0133(11) 0.0005(8) -0.0006(8) 0.0008(9)
N2 0.0148(10) 0.0112(10) 0.0153(10) -0.0014(8) -0.0018(8) 0.0006(8)
O11 0.0223(9) 0.0137(8) 0.0125(8) 0.0010(6) 0.0003(8) -0.0041(8)
O12 0.0118(8) 0.0223(10) 0.0115(8) 0.0012(7) 0.0009(7) -0.0003(7)
O21 0.0178(8) 0.0140(8) 0.0162(9) 0.0024(7) 0.0043(7) -0.0010(8)
O22 0.0120(7) 0.0172(8) 0.0161(9) 0.0021(7) 0.0023(7) 0.0013(7)
C11 0.0181(11) 0.0152(13) 0.0126(12) -0.0011(10) 0.0013(9) 0.0022(10)
C12 0.0155(11) 0.0155(12) 0.0133(12) 0.0031(10) 0.0017(10) 0.0007(10)
C13 0.0184(12) 0.0160(12) 0.0164(13) 0.0019(9) -0.0025(11) 0.0022(11)
C14 0.0169(13) 0.0136(12) 0.0171(13) 0.0004(9) 0.0004(11) 0.0013(10)
C15 0.0159(12) 0.0140(13) 0.0183(14) -0.0008(10) 0.0011(10) 0.0006(10)
C16 0.0101(11) 0.0134(12) 0.0174(13) -0.0001(10) -0.0001(10) 0.0012(10)
C17 0.0112(12) 0.0156(13) 0.0132(13) -0.0022(9) 0.0017(10) 0.0005(10)
C21 0.0153(12) 0.0149(12) 0.0138(12) 0.0030(10) 0.0004(10) -0.0019(10)
C22 0.0148(12) 0.0132(11) 0.0150(12) 0.0037(9) 0.0003(10) -0.0012(10)
C23 0.0230(14) 0.0158(13) 0.0190(14) 0.0028(10) -0.0039(11) 0.0033(11)
C24 0.0262(14) 0.0217(14) 0.0172(14) -0.0021(10) -0.0051(11) 0.0042(11)
C25 0.0217(12) 0.0152(12) 0.0166(12) -0.0027(9) 0.0000(11) 0.0014(11)
C26 0.0123(11) 0.0173(12) 0.0160(12) -0.0003(11) 0.0007(9) 0.0009(11)
C27 0.0111(11) 0.0152(12) 0.0163(13) 0.0007(10) 0.0005(10) 0.0009(10)
C31 0.0225(12) 0.0131(12) 0.0140(12) -0.0044(9) -0.0004(10) 0.0069(11)
C32 0.0315(15) 0.0187(13) 0.0205(14) -0.0011(10) -0.0033(13) -0.0007(13)
C33 0.0314(16) 0.0284(16) 0.0326(18) -0.0079(13) -0.0107(14) -0.0059(14)
C34 0.0430(18) 0.0235(14) 0.0205(15) -0.0056(11) -0.0152(13) 0.0114(14)
C35 0.0456(18) 0.0277(16) 0.0144(14) 0.0009(11) -0.0036(12) 0.0077(14)
C36 0.0289(14) 0.0245(15) 0.0176(14) -0.0013(11) -0.0005(11) -0.0010(12)
C41 0.0228(13) 0.0172(13) 0.0145(13) -0.0032(10) -0.0022(11) 0.0045(11)
C42 0.0314(15) 0.0182(14) 0.0427(19) 0.0024(13) -0.0020(14) 0.0033(12)
C43 0.049(2) 0.0233(17) 0.067(3) 0.0055(17) -0.0020(19) 0.0156(16)
C44 0.0409(19) 0.042(2) 0.0376(19) -0.0053(15) 0.0007(16) 0.0247(17)
C45 0.0348(17) 0.058(2) 0.0248(17) 0.0022(15) 0.0099(14) 0.0207(17)
C46 0.0359(16) 0.0292(16) 0.0225(16) 0.0047(12) 0.0071(13) 0.0154(14)
C51 0.0146(12) 0.0162(13) 0.0178(14) 0.0007(10) -0.0052(10) 0.0027(10)
C52 0.0179(13) 0.0257(15) 0.0245(15) -0.0034(12) -0.0029(11) -0.0006(12)
C53 0.0299(16) 0.0236(15) 0.0350(18) -0.0023(12) -0.0108(14) -0.0049(13)
C54 0.0432(18) 0.0204(15) 0.0332(18) -0.0105(13) -0.0120(15) 0.0027(14)
C55 0.0397(17) 0.0336(17) 0.0237(16) -0.0127(13) -0.0024(14) 0.0088(15)
C56 0.0199(13) 0.0258(15) 0.0215(15) -0.0053(11) -0.0005(11) 0.0021(12)
C61 0.0156(12) 0.0158(13) 0.0127(12) -0.0031(10) -0.0029(9) -0.0013(10)
C62 0.0165(13) 0.0257(15) 0.0179(14) 0.0007(11) 0.0019(11) 0.0017(11)
C63 0.0255(14) 0.0208(14) 0.0193(14) 0.0057(11) 0.0011(11) 0.0037(12)
C64 0.0249(14) 0.0204(15) 0.0244(15) 0.0016(11) -0.0025(12) 0.0074(12)
C65 0.0175(13) 0.0222(14) 0.0307(16) -0.0013(11) 0.0030(12) 0.0019(12)
C66 0.0195(13) 0.0178(13) 0.0206(14) 0.0029(10) 0.0005(10) 0.0014(11)
C71 0.0174(12) 0.0128(12) 0.0147(13) -0.0014(9) -0.0016(10) 0.0023(10)
C72 0.0190(13) 0.0193(14) 0.0286(16) 0.0059(12) 0.0008(11) 0.0012(11)
C73 0.0265(14) 0.0175(13) 0.0284(15) 0.0069(11) -0.0020(13) -0.0027(12)
C74 0.0292(15) 0.0166(14) 0.0248(15) -0.0018(11) -0.0019(12) 0.0087(12)
C75 0.0218(14) 0.0266(16) 0.0379(19) -0.0020(13) 0.0086(13) 0.0101(13)
C76 0.0219(14) 0.0186(14) 0.0249(15) 0.0036(11) 0.0073(12) 0.0049(11)
C81 0.0178(12) 0.0138(12) 0.0195(15) 0.0004(10) -0.0016(11) 0.0039(10)
C82 0.0207(14) 0.0192(14) 0.0232(15) -0.0001(11) -0.0012(11) 0.0017(12)
C83 0.0173(12) 0.0185(13) 0.0313(16) -0.0029(12) -0.0002(12) -0.0014(11)
C84 0.0219(14) 0.0187(14) 0.0301(17) -0.0048(11) -0.0097(12) 0.0006(12)
C85 0.0356(16) 0.0197(14) 0.0210(15) 0.0003(11) -0.0034(13) -0.0021(13)
C86 0.0236(14) 0.0179(14) 0.0213(15) 0.0011(11) -0.0015(11) -0.0035(11)
C91 0.0197(13) 0.0139(12) 0.0136(13) 0.0018(10) 0.0019(10) 0.0045(11)
C92 0.0195(13) 0.0164(13) 0.0230(15) 0.0029(11) 0.0025(11) 0.0020(11)
C93 0.0275(14) 0.0232(14) 0.0209(15) 0.0022(12) 0.0093(12) 0.0061(12)
C94 0.0425(17) 0.0166(14) 0.0184(15) -0.0020(11) 0.0064(13) 0.0014(13)
C95 0.0295(15) 0.0184(13) 0.0190(14) -0.0010(11) -0.0009(12) -0.0068(12)
C96 0.0177(13) 0.0238(14) 0.0158(13) 0.0031(11) 0.0029(10) 0.0005(11)
C101 0.0141(12) 0.0174(13) 0.0176(14) 0.0042(10) 0.0022(10) -0.0013(10)
C102 0.0259(14) 0.0322(17) 0.0229(15) -0.0079(12) -0.0075(12) 0.0137(13)
C103 0.0355(16) 0.0391(18) 0.0324(17) -0.0150(15) -0.0137(14) 0.0083(14)
C104 0.0249(14) 0.0390(17) 0.0230(16) 0.0036(13) -0.0096(12) 0.0008(13)
C105 0.0206(14) 0.0265(16) 0.0323(17) 0.0103(13) -0.0024(12) 0.0030(12)
C106 0.0184(13) 0.0180(14) 0.0240(15) 0.0027(11) -0.0017(11) -0.0004(11)
C1 0.0305(16) 0.0286(16) 0.0298(17) -0.0016(13) 0.0067(13) -0.0044(14)
Cl1 0.0334(4) 0.0463(5) 0.0459(5) -0.0101(4) 0.0177(4) -0.0088(4)
Cl2 0.0416(4) 0.0307(4) 0.0391(5) 0.0103(3) 0.0092(4) -0.0026(4)

loop_
_atom_type_symbol
_atom_type_description
_atom_type_scat_dispersion_real
_atom_type_scat_dispersion_imag
_atom_type_scat_source
C C 0.0033 0.0016 'International Tables Vol C Tables 4.2.6.8 and 6.1.1.4'
H H 0.0000 0.0000 'International Tables Vol C Tables 4.2.6.8 and 6.1.1.4'
N N 0.0061 0.0033 'International Tables Vol C Tables 4.2.6.8 and 6.1.1.4'
O O 0.0106 0.0060 'International Tables Vol C Tables 4.2.6.8 and 6.1.1.4'
Ti Ti 0.2776 0.4457 'International Tables Vol C Tables 4.2.6.8 and 6.1.1.4'
Cl Cl 0.1484 0.1585 'International Tables Vol C Tables 4.2.6.8 and 6.1.1.4'

loop_
_geom_angle_atom_site_label_1
_geom_angle_atom_site_label_2
_geom_angle_atom_site_label_3
_geom_angle
_geom_angle_site_symmetry_1
_geom_angle_site_symmetry_3
_geom_angle_publ_flag
O12 Ti O22 113.28(7) . . ?
O12 Ti O21 99.45(7) . . ?
O22 Ti O21 131.91(7) . . ?
O12 Ti O11 131.49(7) . . ?
O22 Ti O11 98.78(7) . . ?
O21 Ti O11 83.00(7) . . ?
O12 Ti N1 73.47(7) . . ?
O22 Ti N1 86.65(7) . . ?
O21 Ti N1 137.80(7) . . ?
O11 Ti N1 73.15(7) . . ?
O12 Ti N2 89.92(7) . . ?
O22 Ti N2 73.20(7) . . ?
O21 Ti N2 72.61(7) . . ?
O11 Ti N2 135.28(7) . . ?
N1 Ti N2 146.46(7) . . ?
C16 N1 C15 112.05(19) . . ?
C16 N1 C12 113.94(19) . . ?
C15 N1 C12 104.40(18) . . ?
C16 N1 Ti 99.33(14) . . ?
C15 N1 Ti 118.80(15) . . ?
C12 N1 Ti 108.69(14) . . ?
C26 N2 C22 113.48(18) . . ?
C26 N2 C25 111.36(18) . . ?
C22 N2 C25 105.28(18) . . ?
C26 N2 Ti 100.06(13) . . ?
C22 N2 Ti 109.70(14) . . ?
C25 N2 Ti 117.25(14) . . ?
C11 O11 Ti 130.69(14) . . ?
C17 O12 Ti 127.65(14) . . ?
C21 O21 Ti 133.06(14) . . ?
C27 O22 Ti 129.83(14) . . ?
O11 C11 C31 110.37(18) . . ?
O11 C11 C12 106.05(18) . . ?
C31 C11 C12 110.63(19) . . ?
O11 C11 C41 109.27(19) . . ?
C31 C11 C41 106.86(18) . . ?
C12 C11 C41 113.69(19) . . ?
N1 C12 C13 103.12(19) . . ?
N1 C12 C11 108.18(19) . . ?
C13 C12 C11 112.93(19) . . ?
N1 C12 H12A 110.8 . . ?
C13 C12 H12A 110.8 . . ?
C11 C12 H12A 110.8 . . ?
C12 C13 C14 105.68(19) . . ?
C12 C13 H13A 110.6 . . ?
C14 C13 H13A 110.6 . . ?
C12 C13 H13B 110.6 . . ?
C14 C13 H13B 110.6 . . ?
H13A C13 H13B 108.7 . . ?
C15 C14 C13 104.93(19) . . ?
C15 C14 H14A 110.8 . . ?
C13 C14 H14A 110.8 . . ?
C15 C14 H14B 110.8 . . ?
C13 C14 H14B 110.8 . . ?
H14A C14 H14B 108.8 . . ?
N1 C15 C14 105.54(19) . . ?
N1 C15 H15A 110.6 . . ?
C14 C15 H15A 110.6 . . ?
N1 C15 H15B 110.6 . . ?
C14 C15 H15B 110.6 . . ?
H15A C15 H15B 108.8 . . ?
N1 C16 C17 109.05(19) . . ?
N1 C16 H16A 109.9 . . ?
C17 C16 H16A 109.9 . . ?
N1 C16 H16B 109.9 . . ?
C17 C16 H16B 109.9 . . ?
H16A C16 H16B 108.3 . . ?
O12 C17 C61 109.45(19) . . ?
O12 C17 C51 110.25(19) . . ?
C61 C17 C51 109.59(19) . . ?
O12 C17 C16 105.35(19) . . ?
C61 C17 C16 109.27(19) . . ?
C51 C17 C16 112.8(2) . . ?
O21 C21 C71 109.09(18) . . ?
O21 C21 C81 109.01(19) . . ?
C71 C21 C81 107.37(19) . . ?
O21 C21 C22 106.23(19) . . ?
C71 C21 C22 110.54(19) . . ?
C81 C21 C22 114.53(19) . . ?
N2 C22 C23 105.02(19) . . ?
N2 C22 C21 108.39(18) . . ?
C23 C22 C21 113.5(2) . . ?
N2 C22 H22A 109.9 . . ?
C23 C22 H22A 109.9 . . ?
C21 C22 H22A 109.9 . . ?
C22 C23 C24 106.9(2) . . ?
C22 C23 H23A 110.4 . . ?
C24 C23 H23A 110.4 . . ?
C22 C23 H23B 110.4 . . ?
C24 C23 H23B 110.4 . . ?
H23A C23 H23B 108.6 . . ?
C25 C24 C23 105.7(2) . . ?
C25 C24 H24A 110.6 . . ?
C23 C24 H24A 110.6 . . ?
C25 C24 H24B 110.6 . . ?
C23 C24 H24B 110.6 . . ?
H24A C24 H24B 108.7 . . ?
N2 C25 C24 106.58(19) . . ?
N2 C25 H25A 110.4 . . ?
C24 C25 H25A 110.4 . . ?
N2 C25 H25B 110.4 . . ?
C24 C25 H25B 110.4 . . ?
H25A C25 H25B 108.6 . . ?
N2 C26 C27 109.47(18) . . ?
N2 C26 H26A 109.8 . . ?
C27 C26 H26A 109.8 . . ?
N2 C26 H26B 109.8 . . ?
C27 C26 H26B 109.8 . . ?
H26A C26 H26B 108.2 . . ?
O22 C27 C101 107.40(19) . . ?
O22 C27 C91 110.01(19) . . ?
C101 C27 C91 111.87(19) . . ?
O22 C27 C26 105.07(18) . . ?
C101 C27 C26 110.13(19) . . ?
C91 C27 C26 112.0(2) . . ?
C32 C31 C36 118.3(2) . . ?
C32 C31 C11 120.2(2) . . ?
C36 C31 C11 121.5(2) . . ?
C33 C32 C31 120.5(3) . . ?
C33 C32 H32A 119.7 . . ?
C31 C32 H32A 119.7 . . ?
C34 C33 C32 120.6(3) . . ?
C34 C33 H33A 119.7 . . ?
C32 C33 H33A 119.7 . . ?
C35 C34 C33 119.6(3) . . ?
C35 C34 H34A 120.2 . . ?
C33 C34 H34A 120.2 . . ?
C34 C35 C36 120.0(3) . . ?
C34 C35 H35A 120.0 . . ?
C36 C35 H35A 120.0 . . ?
C35 C36 C31 121.0(3) . . ?
C35 C36 H36A 119.5 . . ?
C31 C36 H36A 119.5 . . ?
C42 C41 C46 118.1(2) . . ?
C42 C41 C11 118.9(2) . . ?
C46 C41 C11 123.0(2) . . ?
C43 C42 C41 120.9(3) . . ?
C43 C42 H42A 119.6 . . ?
C41 C42 H42A 119.6 . . ?
C42 C43 C44 120.7(3) . . ?
C42 C43 H43A 119.6 . . ?
C44 C43 H43A 119.6 . . ?
C45 C44 C43 119.2(3) . . ?
C45 C44 H44A 120.4 . . ?
C43 C44 H44A 120.4 . . ?
C44 C45 C46 120.3(3) . . ?
C44 C45 H45A 119.9 . . ?
C46 C45 H45A 119.9 . . ?
C45 C46 C41 120.8(3) . . ?
C45 C46 H46A 119.6 . . ?
C41 C46 H46A 119.6 . . ?
C56 C51 C52 118.8(2) . . ?
C56 C51 C17 121.0(2) . . ?
C52 C51 C17 120.2(2) . . ?
C53 C52 C51 120.3(3) . . ?
C53 C52 H52A 119.8 . . ?
C51 C52 H52A 119.8 . . ?
C54 C53 C52 120.5(3) . . ?
C54 C53 H53A 119.7 . . ?
C52 C53 H53A 119.7 . . ?
C53 C54 C55 119.6(3) . . ?
C53 C54 H54A 120.2 . . ?
C55 C54 H54A 120.2 . . ?
C54 C55 C56 120.6(3) . . ?
C54 C55 H55A 119.7 . . ?
C56 C55 H55A 119.7 . . ?
C51 C56 C55 120.1(3) . . ?
C51 C56 H56A 120.0 . . ?
C55 C56 H56A 120.0 . . ?
C62 C61 C66 118.5(2) . . ?
C62 C61 C17 120.0(2) . . ?
C66 C61 C17 121.5(2) . . ?
C63 C62 C61 120.6(2) . . ?
C63 C62 H62A 119.7 . . ?
C61 C62 H62A 119.7 . . ?
C64 C63 C62 120.2(2) . . ?
C64 C63 H63A 119.9 . . ?
C62 C63 H63A 119.9 . . ?
C63 C64 C65 120.2(3) . . ?
C63 C64 H64A 119.9 . . ?
C65 C64 H64A 119.9 . . ?
C66 C65 C64 119.6(2) . . ?
C66 C65 H65A 120.2 . . ?
C64 C65 H65A 120.2 . . ?
C65 C66 C61 121.0(2) . . ?
C65 C66 H66A 119.5 . . ?
C61 C66 H66A 119.5 . . ?
C72 C71 C76 118.4(2) . . ?
C72 C71 C21 122.0(2) . . ?
C76 C71 C21 119.5(2) . . ?
C73 C72 C71 121.0(2) . . ?
C73 C72 H72A 119.5 . . ?
C71 C72 H72A 119.5 . . ?
C74 C73 C72 120.5(3) . . ?
C74 C73 H73A 119.7 . . ?
C72 C73 H73A 119.7 . . ?
C73 C74 C75 119.2(3) . . ?
C73 C74 H74A 120.4 . . ?
C75 C74 H74A 120.4 . . ?
C74 C75 C76 120.9(2) . . ?
C74 C75 H75A 119.6 . . ?
C76 C75 H75A 119.6 . . ?
C75 C76 C71 120.1(2) . . ?
C75 C76 H76A 120.0 . . ?
C71 C76 H76A 120.0 . . ?
C82 C81 C86 118.2(2) . . ?
C82 C81 C21 123.5(2) . . ?
C86 C81 C21 118.2(2) . . ?
C81 C82 C83 121.1(3) . . ?
C81 C82 H82A 119.4 . . ?
C83 C82 H82A 119.4 . . ?
C84 C83 C82 119.7(3) . . ?
C84 C83 H83A 120.1 . . ?
C82 C83 H83A 120.1 . . ?
C85 C84 C83 120.1(3) . . ?
C85 C84 H84A 120.0 . . ?
C83 C84 H84A 120.0 . . ?
C84 C85 C86 120.3(3) . . ?
C84 C85 H85A 119.9 . . ?
C86 C85 H85A 119.9 . . ?
C85 C86 C81 120.5(3) . . ?
C85 C86 H86A 119.7 . . ?
C81 C86 H86A 119.7 . . ?
C96 C91 C92 118.4(2) . . ?
C96 C91 C27 120.4(2) . . ?
C92 C91 C27 121.1(2) . . ?
C93 C92 C91 120.6(3) . . ?
C93 C92 H92A 119.7 . . ?
C91 C92 H92A 119.7 . . ?
C94 C93 C92 120.2(2) . . ?
C94 C93 H93A 119.9 . . ?
C92 C93 H93A 119.9 . . ?
C95 C94 C93 119.7(2) . . ?
C95 C94 H94A 120.1 . . ?
C93 C94 H94A 120.1 . . ?
C94 C95 C96 120.4(3) . . ?
C94 C95 H95A 119.8 . . ?
C96 C95 H95A 119.8 . . ?
C91 C96 C95 120.6(2) . . ?
C91 C96 H96A 119.7 . . ?
C95 C96 H96A 119.7 . . ?
C102 C101 C106 117.5(2) . . ?
C102 C101 C27 118.7(2) . . ?
C106 C101 C27 123.7(2) . . ?
C103 C102 C101 121.3(3) . . ?
C103 C102 H10A 119.4 . . ?
C101 C102 H10A 119.4 . . ?
C102 C103 C104 120.7(3) . . ?
C102 C103 H10B 119.7 . . ?
C104 C103 H10B 119.7 . . ?
C105 C104 C103 118.6(3) . . ?
C105 C104 H10C 120.7 . . ?
C103 C104 H10C 120.7 . . ?
C104 C105 C106 120.7(3) . . ?
C104 C105 H10D 119.7 . . ?
C106 C105 H10D 119.7 . . ?
C105 C106 C101 121.3(3) . . ?
C105 C106 H10E 119.4 . . ?
C101 C106 H10E 119.4 . . ?
Cl1 C1 Cl2 111.34(17) . . ?
Cl1 C1 H1A 109.4 . . ?
Cl2 C1 H1A 109.4 . . ?
Cl1 C1 H1B 109.4 . . ?
Cl2 C1 H1B 109.4 . . ?
H1A C1 H1B 108.0 . . ?

loop_
_geom_bond_atom_site_label_1
_geom_bond_atom_site_label_2
_geom_bond_distance
_geom_bond_site_symmetry_2
_geom_bond_publ_flag
Ti O12 1.8619(16) . ?
Ti O22 1.8635(16) . ?
Ti O21 1.8776(16) . ?
Ti O11 1.9072(16) . ?
Ti N1 2.355(2) . ?
Ti N2 2.382(2) . ?
N1 C16 1.471(3) . ?
N1 C15 1.489(3) . ?
N1 C12 1.491(3) . ?
N2 C26 1.475(3) . ?
N2 C22 1.497(3) . ?
N2 C25 1.498(3) . ?
O11 C11 1.398(3) . ?
O12 C17 1.423(3) . ?
O21 C21 1.401(3) . ?
O22 C27 1.414(3) . ?
C11 C31 1.538(3) . ?
C11 C12 1.548(3) . ?
C11 C41 1.548(3) . ?
C12 C13 1.533(3) . ?
C12 H12A 1.0000 . ?
C13 C14 1.538(3) . ?
C13 H13A 0.9900 . ?
C13 H13B 0.9900 . ?
C14 C15 1.531(3) . ?
C14 H14A 0.9900 . ?
C14 H14B 0.9900 . ?
C15 H15A 0.9900 . ?
C15 H15B 0.9900 . ?
C16 C17 1.548(3) . ?
C16 H16A 0.9900 . ?
C16 H16B 0.9900 . ?
C17 C61 1.529(3) . ?
C17 C51 1.538(3) . ?
C21 C71 1.543(3) . ?
C21 C81 1.548(3) . ?
C21 C22 1.566(3) . ?
C22 C23 1.526(3) . ?
C22 H22A 1.0000 . ?
C23 C24 1.528(3) . ?
C23 H23A 0.9900 . ?
C23 H23B 0.9900 . ?
C24 C25 1.513(3) . ?
C24 H24A 0.9900 . ?
C24 H24B 0.9900 . ?
C25 H25A 0.9900 . ?
C25 H25B 0.9900 . ?
C26 C27 1.554(3) . ?
C26 H26A 0.9900 . ?
C26 H26B 0.9900 . ?
C27 C101 1.544(3) . ?
C27 C91 1.544(3) . ?
C31 C32 1.388(4) . ?
C31 C36 1.393(4) . ?
C32 C33 1.387(4) . ?
C32 H32A 0.9500 . ?
C33 C34 1.381(4) . ?
C33 H33A 0.9500 . ?
C34 C35 1.377(4) . ?
C34 H34A 0.9500 . ?
C35 C36 1.390(4) . ?
C35 H35A 0.9500 . ?
C36 H36A 0.9500 . ?
C41 C42 1.389(4) . ?
C41 C46 1.391(4) . ?
C42 C43 1.376(4) . ?
C42 H42A 0.9500 . ?
C43 C44 1.380(5) . ?
C43 H43A 0.9500 . ?
C44 C45 1.380(5) . ?
C44 H44A 0.9500 . ?
C45 C46 1.386(4) . ?
C45 H45A 0.9500 . ?
C46 H46A 0.9500 . ?
C51 C56 1.385(4) . ?
C51 C52 1.401(4) . ?
C52 C53 1.394(4) . ?
C52 H52A 0.9500 . ?
C53 C54 1.371(4) . ?
C53 H53A 0.9500 . ?
C54 C55 1.383(4) . ?
C54 H54A 0.9500 . ?
C55 C56 1.399(4) . ?
C55 H55A 0.9500 . ?
C56 H56A 0.9500 . ?
C61 C62 1.393(3) . ?
C61 C66 1.401(3) . ?
C62 C63 1.386(3) . ?
C62 H62A 0.9500 . ?
C63 C64 1.379(4) . ?
C63 H63A 0.9500 . ?
C64 C65 1.393(4) . ?
C64 H64A 0.9500 . ?
C65 C66 1.382(3) . ?
C65 H65A 0.9500 . ?
C66 H66A 0.9500 . ?
C71 C72 1.393(3) . ?
C71 C76 1.396(3) . ?
C72 C73 1.385(4) . ?
C72 H72A 0.9500 . ?
C73 C74 1.381(4) . ?
C73 H73A 0.9500 . ?
C74 C75 1.381(4) . ?
C74 H74A 0.9500 . ?
C75 C76 1.394(4) . ?
C75 H75A 0.9500 . ?
C76 H76A 0.9500 . ?
C81 C82 1.392(4) . ?
C81 C86 1.398(4) . ?
C82 C83 1.393(4) . ?
C82 H82A 0.9500 . ?
C83 C84 1.383(4) . ?
C83 H83A 0.9500 . ?
C84 C85 1.378(4) . ?
C84 H84A 0.9500 . ?
C85 C86 1.394(4) . ?
C85 H85A 0.9500 . ?
C86 H86A 0.9500 . ?
C91 C96 1.396(3) . ?
C91 C92 1.396(3) . ?
C92 C93 1.393(4) . ?
C92 H92A 0.9500 . ?
C93 C94 1.389(4) . ?
C93 H93A 0.9500 . ?
C94 C95 1.374(4) . ?
C94 H94A 0.9500 . ?
C95 C96 1.396(4) . ?
C95 H95A 0.9500 . ?
C96 H96A 0.9500 . ?
C101 C102 1.392(4) . ?
C101 C106 1.396(3) . ?
C102 C103 1.379(4) . ?
C102 H10A 0.9500 . ?
C103 C104 1.393(4) . ?
C103 H10B 0.9500 . ?
C104 C105 1.379(4) . ?
C104 H10C 0.9500 . ?
C105 C106 1.385(4) . ?
C105 H10D 0.9500 . ?
C106 H10E 0.9500 . ?
C1 Cl1 1.758(3) . ?
C1 Cl2 1.783(3) . ?
C1 H1A 0.9900 . ?
C1 H1B 0.9900 . ?
